data_1519887
loop_
_publ_author_name
'Huth, Susanne L.'
'Threlfall, Terry L.'
'Hursthouse, Michael B.'

_publ_section_title
;
 3-Aminopyridiniumtrifluoroacetate
;
_journal_name_full 'Crystal Structure Report Archive'
_journal_page_first 698
_journal_year 2008
_chemical_formula_moiety 'C5 H7 N2 +, C2 F3 O2 -'
_chemical_formula_sum 'C7 H7 F3 N2 O2'
_chemical_formula_weight 208.15
_chemical_name_systematic
;
3-Aminopyridinium trifluoroacetate
;
_space_group_IT_number 14
_symmetry_cell_setting monoclinic
_symmetry_space_group_name_Hall '-P 2ybc'
_symmetry_space_group_name_H-M 'P 1 21/c 1'
_atom_sites_solution_hydrogens geom
_atom_sites_solution_primary direct
_atom_sites_solution_secondary difmap
_cell_angle_alpha 90.00
_cell_angle_beta 97.230(2)
_cell_angle_gamma 90.00
_cell_formula_units_Z 4
_cell_length_a 8.2778(3)
_cell_length_b 7.0864(2)
_cell_length_c 14.7146(5)
_cell_measurement_reflns_used 17509
_cell_measurement_temperature 120(2)
_cell_measurement_theta_max 27.48
_cell_measurement_theta_min 2.91
_cell_volume 856.29(5)
_computing_cell_refinement 'DENZO (Otwinowski & Minor, 1997) & COLLECT (Hooft, R.W.W., 1998)'
_computing_data_collection 'COLLECT (Hooft, R.W.W., 1998)'
_computing_data_reduction 'DENZO (Otwinowski & Minor, 1997) & COLLECT (Hooft, R.W.W., 1998)'
_computing_structure_refinement 'SHELXL-97 (Sheldrick, 1997)'
_computing_structure_solution 'SHELXS-97 (Sheldrick, 1997)'
_diffrn_ambient_temperature 120(2)
_diffrn_detector_area_resol_mean 9.091
_diffrn_measured_fraction_theta_full 0.992
_diffrn_measured_fraction_theta_max 0.992
_diffrn_measurement_device_type 'Bruker-Nonius Roper CCD camera on \k-goniostat'
_diffrn_measurement_method '\f & \w scans'
_diffrn_radiation_monochromator graphite
_diffrn_radiation_source 'Bruker-Nonius FR591 rotating anode'
_diffrn_radiation_type MoK\a
_diffrn_radiation_wavelength 0.71073
_diffrn_reflns_av_R_equivalents 0.0418
_diffrn_reflns_av_sigmaI/netI 0.0274
_diffrn_reflns_limit_h_max 10
_diffrn_reflns_limit_h_min -10
_diffrn_reflns_limit_k_max 9
_diffrn_reflns_limit_k_min -9
_diffrn_reflns_limit_l_max 19
_diffrn_reflns_limit_l_min -19
_diffrn_reflns_number 12530
_diffrn_reflns_theta_full 27.49
_diffrn_reflns_theta_max 27.49
_diffrn_reflns_theta_min 3.49
_exptl_absorpt_coefficient_mu 0.160
_exptl_absorpt_correction_T_max 0.9595
_exptl_absorpt_correction_T_min 0.9475
_exptl_absorpt_correction_type multi-scan
_exptl_absorpt_process_details 'SADABS 2007/2 (Sheldrick, G.M., 2007)'
_exptl_crystal_colour colourless
_exptl_crystal_density_diffrn 1.615
_exptl_crystal_density_method 'not measured'
_exptl_crystal_description 'cut fragment'
_exptl_crystal_F_000 424
_exptl_crystal_size_max 0.34
_exptl_crystal_size_mid 0.26
_exptl_crystal_size_min 0.26
_refine_diff_density_max 0.345
_refine_diff_density_min -0.327
_refine_diff_density_rms 0.051
_refine_ls_extinction_coef 0.045(9)
_refine_ls_extinction_expression Fc^*^=kFc[1+0.001xFc^2^\l^3^/sin(2\q)]^-1/4^
_refine_ls_extinction_method SHELXL
_refine_ls_goodness_of_fit_ref 1.067
_refine_ls_hydrogen_treatment mixed
_refine_ls_matrix_type full
_refine_ls_number_parameters 140
_refine_ls_number_reflns 1954
_refine_ls_number_restraints 3
_refine_ls_restrained_S_all 1.067
_refine_ls_R_factor_all 0.0479
_refine_ls_R_factor_gt 0.0432
_refine_ls_shift/su_max 0.000
_refine_ls_shift/su_mean 0.000
_refine_ls_structure_factor_coef Fsqd
_refine_ls_weighting_details 'calc w=1/[\s^2^(Fo^2^)+(0.0482P)^2^+0.4828P] where P=(Fo^2^+2Fc^2^)/3'
_refine_ls_weighting_scheme calc
_refine_ls_wR_factor_gt 0.1051
_refine_ls_wR_factor_ref 0.1085
_reflns_number_gt 1755
_reflns_number_total 1954
_reflns_threshold_expression >2sigma(I)
_cod_data_source_file eCrystal-698.cif
_cod_data_source_block 2008lsh119
_cod_depositor_comments
;
Citation :
Huth, Susanne L. and Threlfall, Terry L. and Hursthouse, Michael B. (2008)
 University of Southampton, Crystal Structure Report Archive. 
(doi:10.5258/ecrystals/698)

More at:
http://ecrystals.chem.soton.ac.uk/698/

The following automatic conversions were performed:

'_symmetry_cell_setting' value 'Monoclinic' changed to 'monoclinic'
according to the built-in table from CIF Core dictionary named
'cif_core.dic' version 2.4.1 from 2010-06-29.

Automatic conversion script
Id: cif_fix_values 3392 2015-05-12 13:50:21Z andrius 
;
_cod_original_sg_symbol_H-M P21/c
_cod_database_code 1519887

loop_
_symmetry_equiv_pos_as_xyz
'x, y, z'
'-x, y+1/2, -z+1/2'
'-x, -y, -z'
'x, -y-1/2, z-1/2'

loop_
_atom_site_label
_atom_site_type_symbol
_atom_site_fract_x
_atom_site_fract_y
_atom_site_fract_z
_atom_site_U_iso_or_equiv
_atom_site_adp_type
_atom_site_occupancy
_atom_site_symmetry_multiplicity
_atom_site_calc_flag
_atom_site_refinement_flags
_atom_site_disorder_assembly
_atom_site_disorder_group
C1 C 1.29430(16) 0.4982(2) 0.57992(9) 0.0205(3) Uani 1 1 d . . .
H1 H 1.2042 0.5656 0.5493 0.025 Uiso 1 1 calc R . .
C2 C 1.44618(16) 0.58728(19) 0.59912(9) 0.0198(3) Uani 1 1 d . . .
C3 C 1.57433(16) 0.4795(2) 0.64492(9) 0.0216(3) Uani 1 1 d . . .
H3 H 1.6791 0.5345 0.6593 0.026 Uiso 1 1 calc R . .
C4 C 1.54906(17) 0.2949(2) 0.66906(9) 0.0233(3) Uani 1 1 d . . .
H4 H 1.6360 0.2234 0.7002 0.028 Uiso 1 1 calc R . .
C5 C 1.39686(18) 0.2138(2) 0.64784(10) 0.0235(3) Uani 1 1 d . . .
H5 H 1.3785 0.0863 0.6637 0.028 Uiso 1 1 calc R . .
C6 C 0.88572(16) 0.0461(2) 0.58039(9) 0.0212(3) Uani 1 1 d . . .
C7 C 0.96311(18) -0.0927(2) 0.65429(11) 0.0298(4) Uani 1 1 d . . .
N1 N 1.27610(14) 0.31812(17) 0.60463(8) 0.0213(3) Uani 1 1 d D . .
N2 N 1.46587(15) 0.77010(18) 0.57589(9) 0.0256(3) Uani 1 1 d D . .
O1 O 0.96690(12) 0.18673(15) 0.56395(7) 0.0268(3) Uani 1 1 d . . .
O2 O 0.74546(12) 0.00081(15) 0.54759(8) 0.0279(3) Uani 1 1 d . . .
F1 F 1.12394(13) -0.07653(19) 0.67311(9) 0.0596(4) Uani 1 1 d . . .
F2 F 0.93397(13) -0.27309(15) 0.63132(8) 0.0444(3) Uani 1 1 d . . .
F3 F 0.90007(18) -0.0650(2) 0.73262(8) 0.0612(4) Uani 1 1 d . . .
H2AN H 1.5670(19) 0.814(3) 0.5767(13) 0.035(5) Uiso 1 1 d D . .
H2BN H 1.387(2) 0.829(3) 0.5367(13) 0.042(5) Uiso 1 1 d D . .
H1N H 1.1757(19) 0.270(3) 0.5926(13) 0.037(5) Uiso 1 1 d D . .

loop_
_atom_site_aniso_label
_atom_site_aniso_U_11
_atom_site_aniso_U_22
_atom_site_aniso_U_33
_atom_site_aniso_U_23
_atom_site_aniso_U_13
_atom_site_aniso_U_12
C1 0.0167(6) 0.0217(7) 0.0231(7) -0.0002(5) 0.0026(5) -0.0015(5)
C2 0.0191(6) 0.0200(7) 0.0208(6) -0.0021(5) 0.0042(5) -0.0020(5)
C3 0.0164(6) 0.0255(7) 0.0228(6) -0.0014(5) 0.0024(5) -0.0036(5)
C4 0.0213(7) 0.0250(7) 0.0233(7) 0.0008(5) 0.0015(5) 0.0017(5)
C5 0.0252(7) 0.0202(7) 0.0252(7) 0.0006(5) 0.0036(5) -0.0021(5)
C6 0.0174(6) 0.0224(7) 0.0244(7) -0.0019(5) 0.0049(5) -0.0012(5)
C7 0.0211(7) 0.0349(8) 0.0326(8) 0.0082(6) 0.0002(6) -0.0085(6)
N1 0.0173(6) 0.0223(6) 0.0247(6) -0.0021(5) 0.0032(4) -0.0048(5)
N2 0.0207(6) 0.0216(6) 0.0338(7) 0.0039(5) 0.0008(5) -0.0046(5)
O1 0.0211(5) 0.0239(5) 0.0349(6) 0.0022(4) 0.0018(4) -0.0053(4)
O2 0.0167(5) 0.0275(6) 0.0385(6) 0.0037(4) 0.0000(4) -0.0047(4)
F1 0.0245(5) 0.0677(9) 0.0805(9) 0.0437(7) -0.0176(5) -0.0152(5)
F2 0.0416(6) 0.0288(5) 0.0611(7) 0.0154(5) 0.0000(5) -0.0023(4)
F3 0.0795(9) 0.0783(9) 0.0278(6) 0.0109(6) 0.0143(6) -0.0021(7)

loop_
_atom_type_symbol
_atom_type_description
_atom_type_scat_dispersion_real
_atom_type_scat_dispersion_imag
_atom_type_scat_source
C C 0.0033 0.0016 'International Tables Vol C Tables 4.2.6.8 and 6.1.1.4'
H H 0.0000 0.0000 'International Tables Vol C Tables 4.2.6.8 and 6.1.1.4'
N N 0.0061 0.0033 'International Tables Vol C Tables 4.2.6.8 and 6.1.1.4'
O O 0.0106 0.0060 'International Tables Vol C Tables 4.2.6.8 and 6.1.1.4'
F F 0.0171 0.0103 'International Tables Vol C Tables 4.2.6.8 and 6.1.1.4'

loop_
_geom_angle_atom_site_label_1
_geom_angle_atom_site_label_2
_geom_angle_atom_site_label_3
_geom_angle
_geom_angle_site_symmetry_1
_geom_angle_site_symmetry_3
N1 C1 C2 120.14(13) . .
N1 C1 H1 119.9 . .
C2 C1 H1 119.9 . .
N2 C2 C1 120.84(13) . .
N2 C2 C3 122.14(13) . .
C1 C2 C3 117.01(13) . .
C4 C3 C2 120.56(13) . .
C4 C3 H3 119.7 . .
C2 C3 H3 119.7 . .
C3 C4 C5 119.96(13) . .
C3 C4 H4 120.0 . .
C5 C4 H4 120.0 . .
N1 C5 C4 118.81(13) . .
N1 C5 H5 120.6 . .
C4 C5 H5 120.6 . .
O2 C6 O1 129.30(14) . .
O2 C6 C7 113.19(12) . .
O1 C6 C7 117.47(12) . .
F1 C7 F2 106.22(14) . .
F1 C7 F3 107.25(14) . .
F2 C7 F3 106.31(13) . .
F1 C7 C6 114.03(12) . .
F2 C7 C6 112.67(13) . .
F3 C7 C6 109.92(14) . .
C5 N1 C1 123.52(12) . .
C5 N1 H1N 120.2(14) . .
C1 N1 H1N 116.2(14) . .
C2 N2 H2AN 118.1(13) . .
C2 N2 H2BN 120.0(14) . .
H2AN N2 H2BN 116.1(19) . .

loop_
_geom_bond_atom_site_label_1
_geom_bond_atom_site_label_2
_geom_bond_distance
_geom_bond_site_symmetry_2
C1 N1 1.3403(18) .
C1 C2 1.4035(19) .
C1 H1 0.9500 .
C2 N2 1.3549(18) .
C2 C3 1.4080(19) .
C3 C4 1.379(2) .
C3 H3 0.9500 .
C4 C5 1.384(2) .
C4 H4 0.9500 .
C5 N1 1.3380(19) .
C5 H5 0.9500 .
C6 O2 1.2421(17) .
C6 O1 1.2427(17) .
C6 C7 1.544(2) .
C7 F1 1.3302(18) .
C7 F2 1.336(2) .
C7 F3 1.338(2) .
N1 H1N 0.895(15) .
N2 H2AN 0.891(15) .
N2 H2BN 0.915(15) .

loop_
_geom_hbond_atom_site_label_D
_geom_hbond_atom_site_label_H
_geom_hbond_atom_site_label_A
_geom_hbond_distance_DH
_geom_hbond_distance_HA
_geom_hbond_distance_DA
_geom_hbond_angle_DHA
_geom_hbond_site_symmetry_A
N2 H2AN O2 0.891(15) 2.070(16) 2.9061(16) 156.0(18) 1_665
N2 H2BN O2 0.915(15) 1.963(16) 2.8631(17) 168(2) 3_766
N1 H1N O1 0.895(15) 1.825(15) 2.7186(15) 176(2) .
